data_7241112
loop_
_publ_author_name
'Chen, Xiaoli'
'Shang, Lu'
'Cui, Huali'
'Yang, Hua'
'Liu, Ling'
'Ren, Yixia'
'Wang, Jijiang'

_publ_section_title
;
 Four novel Zn(ii)/Cu(ii) coordination polymers containing hydroxyl
 groups: synthesis, crystal structure, luminescence sensing and
 photocatalysis properties
;
_journal_name_full CrystEngComm
_journal_paper_doi 10.1039/D0CE00950D
_journal_year 2020
_chemical_formula_moiety '0.5(C70 H38 Cu4 N14 O14)'
_chemical_formula_sum 'C35 H19 Cu2 N7 O7'
_chemical_formula_weight 776.65
_space_group_crystal_system monoclinic
_space_group_IT_number 15
_space_group_name_Hall '-C 2yc'
_space_group_name_H-M_alt 'C 1 2/c 1'
_atom_sites_solution_hydrogens geom
_atom_sites_solution_primary iterative
_audit_creation_date 2020-02-14
_audit_creation_method
;
Olex2 1.2
(compiled 2018.05.29 svn.r3508 for OlexSys, GUI svn.r5506)
;
_cell_angle_alpha 90
_cell_angle_beta 102.947(2)
_cell_angle_gamma 90
_cell_formula_units_Z 4
_cell_length_a 9.9614(12)
_cell_length_b 17.775(2)
_cell_length_c 19.243(2)
_cell_measurement_reflns_used 4371
_cell_measurement_temperature 296(2)
_cell_measurement_theta_max 28.189
_cell_measurement_theta_min 2.390
_cell_volume 3320.6(6)
_computing_cell_refinement 'SAINT v7.68A (Bruker, 2009)'
_computing_data_reduction 'SAINT v7.68A (Bruker, 2009)'
_computing_molecular_graphics 'Olex2 (Dolomanov et al., 2009)'
_computing_publication_material 'Olex2 (Dolomanov et al., 2009)'
_computing_structure_refinement 'XL (Sheldrick, 2008)'
_computing_structure_solution
;
Superflip (Palatinus & Chapuis, 2007;Palatinus & van der Lee, 2008;
Palatinus et al., 2012)
;
_diffrn_ambient_temperature 296.15
_diffrn_measured_fraction_theta_full 0.998
_diffrn_measured_fraction_theta_max 0.970
_diffrn_measurement_device_type 'CCD area detector'
_diffrn_measurement_method 'phi and omega scans'
_diffrn_radiation_monochromator graphite
_diffrn_radiation_type MoK\a
_diffrn_radiation_wavelength 0.71073
_diffrn_reflns_av_R_equivalents 0.0190
_diffrn_reflns_av_unetI/netI 0.0267
_diffrn_reflns_Laue_measured_fraction_full 0.998
_diffrn_reflns_Laue_measured_fraction_max 0.970
_diffrn_reflns_limit_h_max 11
_diffrn_reflns_limit_h_min -12
_diffrn_reflns_limit_k_max 18
_diffrn_reflns_limit_k_min -23
_diffrn_reflns_limit_l_max 23
_diffrn_reflns_limit_l_min -25
_diffrn_reflns_number 9933
_diffrn_reflns_point_group_measured_fraction_full 0.998
_diffrn_reflns_point_group_measured_fraction_max 0.970
_diffrn_reflns_theta_full 25.242
_diffrn_reflns_theta_max 28.328
_diffrn_reflns_theta_min 2.390
_exptl_absorpt_coefficient_mu 1.342
_exptl_absorpt_correction_T_max 0.7457
_exptl_absorpt_correction_T_min 0.5955
_exptl_absorpt_correction_type multi-scan
_exptl_absorpt_process_details
;
SADABS-2008/1 (Bruker,2008) was used for absorption correction.
wR2(int) was 0.0453 before and 0.0322 after correction.
The Ratio of minimum to maximum transmission is 0.7986.
The \l/2 correction factor is 0.0015.
;
_exptl_crystal_colour blue
_exptl_crystal_density_diffrn 1.554
_exptl_crystal_description block
_exptl_crystal_F_000 1568
_exptl_crystal_size_max 0.24
_exptl_crystal_size_mid 0.15
_exptl_crystal_size_min 0.11
_refine_diff_density_max 2.573
_refine_diff_density_min -0.762
_refine_diff_density_rms 0.153
_refine_ls_extinction_method none
_refine_ls_goodness_of_fit_ref 1.089
_refine_ls_hydrogen_treatment constr
_refine_ls_matrix_type full
_refine_ls_number_parameters 251
_refine_ls_number_reflns 4032
_refine_ls_number_restraints 55
_refine_ls_restrained_S_all 1.104
_refine_ls_R_factor_all 0.0952
_refine_ls_R_factor_gt 0.0819
_refine_ls_shift/su_max 0.000
_refine_ls_shift/su_mean 0.000
_refine_ls_structure_factor_coef Fsqd
_refine_ls_weighting_details 'w=1/[\s^2^(Fo^2^)+(0.1403P)^2^+26.5321P] where P=(Fo^2^+2Fc^2^)/3'
_refine_ls_weighting_scheme calc
_refine_ls_wR_factor_gt 0.2515
_refine_ls_wR_factor_ref 0.2632
_reflns_Friedel_coverage 0.000
_reflns_number_gt 3330
_reflns_number_total 4032
_reflns_threshold_expression 'I > 2\s(I)'
_cod_data_source_file d0ce00950d4.cif
_cod_data_source_block 222
_cod_original_cell_volume 3320.6(7)
_cod_database_code 7241112
_shelx_shelxl_version_number 2018/3
_shelx_space_group_comment
;
The symmetry employed for this shelxl refinement is uniquely defined
by the following loop, which should always be used as a source of
symmetry information in preference to the above space-group names.
They are only intended as comments.
;
_shelx_estimated_absorpt_t_max 0.866
_shelx_estimated_absorpt_t_min 0.739
_olex2_refinement_description
;
1. Fixed Uiso
 At 1.2 times of:
  All C(H) groups
2. Restrained distances
 O1'-C1 \\sim C1-O1
 with sigma of 0.02
3. Uiso/Uaniso restraints and constraints
C7 \\sim N1 \\sim N2: within 2A with sigma of 0.01 and sigma for terminal atoms
of 0.02
N3 \\sim C8: within 2A with sigma of 0.01 and sigma for terminal atoms of 0.02
Uanis(C7) \\sim Ueq, Uanis(N3) \\sim Ueq, Uanis(C8) \\sim Ueq, Uanis(N2) \\sim
Ueq: with sigma of 0.01 and sigma for terminal atoms of 0.02
Uanis(O1) \\sim Ueq, Uanis(O1') \\sim Ueq: with sigma of 0.01 and sigma for
terminal atoms of 0.02
Uanis(O1) = Uanis(O1')
4. Others
 Sof(O1')=1-FVAR(1)
 Sof(O1)=FVAR(1)
 Fixed Sof: N2(0.5) N1(0.5) C7(0.5) H7(0.5) N3(0.5) C8(0.5) H8(0.5)
5.a :
 N2(N1,C7,N3,C8)
5.b Aromatic/amide H refined with riding coordinates:
 C3(H3), C9(H9), C17(H17), C11(H11), C16(H16), C20(H20), C10(H10), C19(H19),
 C18(H18), C7(H7), C8(H8)
;
_olex2_submission_special_instructions 'No special instructions were received'

loop_
_space_group_symop_operation_xyz
'x, y, z'
'-x, y, -z+1/2'
'x+1/2, y+1/2, z'
'-x+1/2, y+1/2, -z+1/2'
'-x, -y, -z'
'x, -y, z-1/2'
'-x+1/2, -y+1/2, -z'
'x+1/2, -y+1/2, z-1/2'

loop_
_atom_site_label
_atom_site_type_symbol
_atom_site_fract_x
_atom_site_fract_y
_atom_site_fract_z
_atom_site_U_iso_or_equiv
_atom_site_adp_type
_atom_site_occupancy
_atom_site_site_symmetry_order
_atom_site_calc_flag
_atom_site_refinement_flags_posn
_atom_site_refinement_flags_adp
_atom_site_refinement_flags_occupancy
_atom_site_disorder_assembly
_atom_site_disorder_group
Cu1 Cu 0.12753(7) 0.43947(4) 0.32647(3) 0.0373(3) Uani 1 1 d . . . . .
O3 O 0.3887(4) 0.8288(2) 0.2231(3) 0.0480(11) Uani 1 1 d . . . . .
O2 O 0.2888(5) 0.4815(2) 0.2949(2) 0.0470(10) Uani 1 1 d . . . . .
O1' O 0.2223(17) 0.5862(7) 0.3413(9) 0.081(4) Uani 0.82(4) 1 d D U . A 2
O4 O 0.000000 0.4861(3) 0.250000 0.0425(13) Uani 1 2 d S T P . .
N5 N -0.0119(6) 0.4313(3) 0.3908(3) 0.0468(12) Uani 1 1 d . . . . .
C2 C 0.4007(5) 0.5943(3) 0.2770(3) 0.0324(10) Uani 1 1 d . . . . .
N4 N 0.2513(6) 0.3929(3) 0.4131(3) 0.0520(13) Uani 1 1 d . . . . .
C5 C 0.500000 0.7127(4) 0.250000 0.0281(13) Uani 1 2 d S T P . .
C4 C 0.4007(5) 0.6725(3) 0.2760(3) 0.0309(10) Uani 1 1 d . . . . .
C3 C 0.500000 0.5555(4) 0.250000 0.0359(15) Uani 1 2 d S T P . .
H3 H 0.500000 0.503129 0.250000 0.043 Uiso 1 2 calc RS T P . .
C6 C 0.500000 0.7974(3) 0.250000 0.0299(13) Uani 1 2 d S T P . .
C1 C 0.2994(7) 0.5510(3) 0.3086(3) 0.0457(14) Uani 1 1 d D . . . .
C13 C 0.0474(9) 0.4023(4) 0.4558(3) 0.0538(17) Uani 1 1 d . . . . .
C14 C 0.1872(9) 0.3804(4) 0.4673(3) 0.0579(19) Uani 1 1 d . . . . .
C15 C 0.2568(12) 0.3481(5) 0.5326(4) 0.080(3) Uani 1 1 d . . . . .
C12 C -0.0237(11) 0.3951(5) 0.5103(4) 0.071(3) Uani 1 1 d . . . . .
C9 C -0.1424(8) 0.4522(4) 0.3780(4) 0.0568(18) Uani 1 1 d . . . . .
H9 H -0.183753 0.470727 0.333112 0.068 Uiso 1 1 calc R . . . .
C17 C 0.0480(16) 0.3633(7) 0.5770(5) 0.095(4) Uani 1 1 d . . . . .
H17 H 0.002118 0.357679 0.613767 0.114 Uiso 1 1 calc R . . . .
C11 C -0.1622(11) 0.4201(6) 0.4959(4) 0.079(3) Uani 1 1 d . . . . .
H11 H -0.212874 0.417942 0.531023 0.094 Uiso 1 1 calc R . . . .
C16 C 0.1780(16) 0.3418(7) 0.5870(5) 0.100(4) Uani 1 1 d . . . . .
H16 H 0.220713 0.321670 0.631053 0.120 Uiso 1 1 calc R . . . .
C20 C 0.3811(9) 0.3709(5) 0.4214(5) 0.072(2) Uani 1 1 d . . . . .
H20 H 0.425308 0.377989 0.384134 0.087 Uiso 1 1 calc R . . . .
C10 C -0.2198(9) 0.4473(5) 0.4297(4) 0.068(2) Uani 1 1 d . . . . .
H10 H -0.311336 0.462633 0.418992 0.082 Uiso 1 1 calc R . . . .
C19 C 0.4531(12) 0.3376(6) 0.4843(6) 0.092(3) Uani 1 1 d . . . . .
H19 H 0.543683 0.321978 0.488388 0.110 Uiso 1 1 calc R . . . .
C18 C 0.3904(14) 0.3278(6) 0.5403(5) 0.094(3) Uani 1 1 d . . . . .
H18 H 0.439093 0.307433 0.583039 0.112 Uiso 1 1 calc R . . . .
N2 N 0.3240(9) 0.7336(6) 0.3737(5) 0.070(3) Uani 0.5 1 d . U . . .
N1 N 0.2976(8) 0.7123(5) 0.3064(4) 0.043(2) Uani 0.5 1 d G U . . .
C7 C 0.1689(9) 0.7302(7) 0.2773(5) 0.069(3) Uani 0.5 1 d G U . . .
H7 H 0.123488 0.721542 0.230254 0.083 Uiso 0.5 1 calc R . . . .
N3 N 0.1157(10) 0.7626(8) 0.3267(6) 0.087(4) Uani 0.5 1 d G U . . .
C8 C 0.2116(11) 0.7647(7) 0.3862(6) 0.073(4) Uani 0.5 1 d G U . . .
H8 H 0.201669 0.784546 0.429501 0.088 Uiso 0.5 1 calc R . . . .
O1 O 0.281(7) 0.568(3) 0.369(2) 0.081(4) Uani 0.18(4) 1 d D U . A 1

loop_
_atom_site_aniso_label
_atom_site_aniso_U_11
_atom_site_aniso_U_22
_atom_site_aniso_U_33
_atom_site_aniso_U_23
_atom_site_aniso_U_13
_atom_site_aniso_U_12
Cu1 0.0497(5) 0.0313(4) 0.0339(4) -0.0011(2) 0.0155(3) -0.0109(3)
O3 0.037(2) 0.0284(19) 0.075(3) 0.0137(19) 0.006(2) 0.0029(15)
O2 0.052(2) 0.033(2) 0.060(3) 0.0023(18) 0.023(2) -0.0118(17)
O1' 0.094(8) 0.069(5) 0.104(8) -0.034(5) 0.074(7) -0.020(5)
O4 0.060(4) 0.032(3) 0.039(3) 0.000 0.019(3) 0.000
N5 0.064(3) 0.046(3) 0.034(2) -0.005(2) 0.019(2) -0.020(2)
C2 0.041(3) 0.024(2) 0.035(2) -0.0041(18) 0.013(2) -0.0048(19)
N4 0.062(3) 0.050(3) 0.039(3) -0.001(2) 0.002(2) -0.021(3)
C5 0.027(3) 0.021(3) 0.035(3) 0.000 0.004(3) 0.000
C4 0.035(2) 0.024(2) 0.035(2) -0.0023(18) 0.0111(19) 0.0015(18)
C3 0.052(4) 0.021(3) 0.039(4) 0.000 0.019(3) 0.000
C6 0.035(3) 0.018(3) 0.039(4) 0.000 0.014(3) 0.000
C1 0.060(4) 0.041(3) 0.044(3) -0.012(2) 0.027(3) -0.016(3)
C13 0.087(5) 0.043(3) 0.034(3) -0.009(2) 0.019(3) -0.029(3)
C14 0.087(5) 0.049(4) 0.035(3) -0.003(3) 0.008(3) -0.025(4)
C15 0.124(8) 0.066(5) 0.041(4) 0.008(3) -0.002(4) -0.024(5)
C12 0.119(7) 0.065(5) 0.037(3) -0.008(3) 0.031(4) -0.047(5)
C9 0.061(4) 0.070(4) 0.045(3) -0.011(3) 0.022(3) -0.023(3)
C17 0.156(11) 0.094(7) 0.039(4) 0.001(4) 0.029(6) -0.051(8)
C11 0.108(7) 0.088(6) 0.057(4) -0.024(4) 0.055(5) -0.048(5)
C16 0.156(12) 0.105(8) 0.034(4) 0.009(4) 0.009(5) -0.035(8)
C20 0.070(5) 0.072(5) 0.068(5) 0.007(4) 0.000(4) -0.009(4)
C10 0.072(5) 0.081(6) 0.063(5) -0.021(4) 0.038(4) -0.028(4)
C19 0.085(7) 0.088(7) 0.087(7) 0.006(6) -0.015(5) 0.003(5)
C18 0.122(9) 0.083(7) 0.059(5) 0.014(5) -0.016(6) -0.002(6)
N2 0.064(5) 0.065(6) 0.078(6) -0.025(5) 0.012(5) -0.004(5)
N1 0.041(4) 0.045(4) 0.051(5) 0.007(4) 0.024(4) 0.002(4)
C7 0.056(6) 0.088(7) 0.067(6) 0.009(6) 0.022(5) 0.011(5)
N3 0.074(6) 0.091(7) 0.107(7) -0.009(6) 0.045(6) 0.015(5)
C8 0.061(6) 0.079(7) 0.093(7) -0.046(6) 0.044(5) -0.005(5)
O1 0.094(8) 0.069(5) 0.104(8) -0.034(5) 0.074(7) -0.020(5)

loop_
_atom_type_symbol
_atom_type_description
_atom_type_scat_dispersion_real
_atom_type_scat_dispersion_imag
_atom_type_scat_source
C C 0.0033 0.0016 'International Tables Vol C Tables 4.2.6.8 and 6.1.1.4'
H H 0.0000 0.0000 'International Tables Vol C Tables 4.2.6.8 and 6.1.1.4'
Cu Cu 0.3201 1.2651 'International Tables Vol C Tables 4.2.6.8 and 6.1.1.4'
N N 0.0061 0.0033 'International Tables Vol C Tables 4.2.6.8 and 6.1.1.4'
O O 0.0106 0.0060 'International Tables Vol C Tables 4.2.6.8 and 6.1.1.4'

loop_
_geom_angle_atom_site_label_1
_geom_angle_atom_site_label_2
_geom_angle_atom_site_label_3
_geom_angle
_geom_angle_site_symmetry_1
_geom_angle_site_symmetry_3
_geom_angle_publ_flag
O2 Cu1 O3 101.07(18) . 4_545 ?
O2 Cu1 N5 155.48(19) . . ?
O2 Cu1 N4 91.2(2) . . ?
O4 Cu1 O3 94.79(19) . 4_545 ?
O4 Cu1 O2 92.57(15) . . ?
O4 Cu1 N5 94.12(17) . . ?
O4 Cu1 N4 174.89(19) . . ?
N5 Cu1 O3 101.84(19) . 4_545 ?
N4 Cu1 O3 87.9(2) . 4_545 ?
N4 Cu1 N5 81.0(2) . . ?
C6 O3 Cu1 124.0(3) . 4 ?
C1 O2 Cu1 109.9(4) . . ?
Cu1 O4 Cu1 128.4(3) . 2 ?
C13 N5 Cu1 111.5(5) . . ?
C9 N5 Cu1 129.5(5) . . ?
C9 N5 C13 119.0(6) . . ?
C4 C2 C3 119.1(5) . . ?
C4 C2 C1 121.3(5) . . ?
C3 C2 C1 119.6(5) . . ?
C14 N4 Cu1 113.4(5) . . ?
C20 N4 Cu1 128.3(6) . . ?
C20 N4 C14 118.3(7) . . ?
C4 C5 C4 118.7(6) . 2_655 ?
C4 C5 C6 120.7(3) 2_655 . ?
C4 C5 C6 120.7(3) . . ?
C2 C4 C5 121.1(5) . . ?
C2 C4 N1 118.2(5) . . ?
C5 C4 N1 120.6(5) . . ?
C2 C3 C2 120.8(6) 2_655 . ?
C2 C3 H3 119.6 . . ?
C2 C3 H3 119.6 2_655 . ?
O3 C6 O3 126.7(6) 2_655 . ?
O3 C6 C5 116.6(3) 2_655 . ?
O3 C6 C5 116.6(3) . . ?
O2 C1 C2 116.7(5) . . ?
O1' C1 O2 123.9(7) . . ?
O1' C1 C2 119.1(7) . . ?
O1 C1 O2 114(3) . . ?
O1 C1 C2 120(2) . . ?
N5 C13 C14 117.3(6) . . ?
N5 C13 C12 122.5(8) . . ?
C12 C13 C14 120.3(7) . . ?
N4 C14 C13 116.8(6) . . ?
N4 C14 C15 121.8(9) . . ?
C15 C14 C13 121.4(8) . . ?
C14 C15 C16 115.9(11) . . ?
C18 C15 C14 118.6(9) . . ?
C18 C15 C16 125.4(10) . . ?
C13 C12 C17 118.2(10) . . ?
C13 C12 C11 117.5(8) . . ?
C11 C12 C17 124.4(8) . . ?
N5 C9 H9 119.0 . . ?
N5 C9 C10 122.0(8) . . ?
C10 C9 H9 119.0 . . ?
C12 C17 H17 119.4 . . ?
C16 C17 C12 121.2(9) . . ?
C16 C17 H17 119.4 . . ?
C12 C11 H11 120.7 . . ?
C10 C11 C12 118.7(7) . . ?
C10 C11 H11 120.7 . . ?
C15 C16 H16 118.5 . . ?
C17 C16 C15 123.0(9) . . ?
C17 C16 H16 118.5 . . ?
N4 C20 H20 119.1 . . ?
N4 C20 C19 121.9(10) . . ?
C19 C20 H20 119.1 . . ?
C9 C10 H10 119.8 . . ?
C11 C10 C9 120.4(9) . . ?
C11 C10 H10 119.8 . . ?
C20 C19 H19 120.0 . . ?
C18 C19 C20 119.9(11) . . ?
C18 C19 H19 120.0 . . ?
C15 C18 C19 119.3(9) . . ?
C15 C18 H18 120.3 . . ?
C19 C18 H18 120.3 . . ?
C8 N2 N1 108.0 . . ?
N2 N1 C4 121.7(6) . . ?
C7 N1 C4 130.3(6) . . ?
C7 N1 N2 108.0 . . ?
N1 C7 H7 126.0 . . ?
N1 C7 N3 108.0 . . ?
N3 C7 H7 126.0 . . ?
C8 N3 C7 108.0 . . ?
N2 C8 H8 126.0 . . ?
N3 C8 N2 108.0 . . ?
N3 C8 H8 126.0 . . ?

loop_
_geom_bond_atom_site_label_1
_geom_bond_atom_site_label_2
_geom_bond_distance
_geom_bond_site_symmetry_2
_geom_bond_publ_flag
Cu1 O3 2.176(4) 4_545 ?
Cu1 O2 1.986(4) . ?
Cu1 O4 1.905(3) . ?
Cu1 N5 2.062(5) . ?
Cu1 N4 2.016(6) . ?
O3 C6 1.246(5) . ?
O2 C1 1.262(7) . ?
O1' C1 1.262(9) . ?
N5 C13 1.360(9) . ?
N5 C9 1.321(10) . ?
C2 C4 1.391(7) . ?
C2 C3 1.398(6) . ?
C2 C1 1.502(7) . ?
N4 C14 1.358(9) . ?
N4 C20 1.325(11) . ?
C5 C4 1.400(6) 2_655 ?
C5 C4 1.400(6) . ?
C5 C6 1.505(9) . ?
C4 N1 1.472(9) . ?
C3 H3 0.9300 . ?
C1 O1 1.252(19) . ?
C13 C14 1.415(12) . ?
C13 C12 1.396(10) . ?
C14 C15 1.413(11) . ?
C15 C16 1.447(15) . ?
C15 C18 1.355(16) . ?
C12 C17 1.438(14) . ?
C12 C11 1.416(15) . ?
C9 H9 0.9300 . ?
C9 C10 1.391(9) . ?
C17 H17 0.9300 . ?
C17 C16 1.322(17) . ?
C11 H11 0.9300 . ?
C11 C10 1.364(13) . ?
C16 H16 0.9300 . ?
C20 H20 0.9300 . ?
C20 C19 1.395(13) . ?
C10 H10 0.9300 . ?
C19 H19 0.9300 . ?
C19 C18 1.371(16) . ?
C18 H18 0.9300 . ?
N2 N1 1.318(7) . ?
N2 C8 1.318(7) . ?
N1 C7 1.318(7) . ?
C7 H7 0.9300 . ?
C7 N3 1.319(7) . ?
N3 C8 1.318(7) . ?
C8 H8 0.9300 . ?

loop_
_geom_torsion_atom_site_label_1
_geom_torsion_atom_site_label_2
_geom_torsion_atom_site_label_3
_geom_torsion_atom_site_label_4
_geom_torsion
_geom_torsion_site_symmetry_1
_geom_torsion_site_symmetry_2
_geom_torsion_site_symmetry_3
_geom_torsion_site_symmetry_4
_geom_torsion_publ_flag
Cu1 O3 C6 O3 28.2(2) 4 . . 2_655 ?
Cu1 O3 C6 C5 -151.8(2) 4 . . . ?
Cu1 O2 C1 O1' 3.8(14) . . . . ?
Cu1 O2 C1 C2 -169.8(4) . . . . ?
Cu1 O2 C1 O1 43(4) . . . . ?
Cu1 N5 C13 C14 -2.6(7) . . . . ?
Cu1 N5 C13 C12 176.4(5) . . . . ?
Cu1 N5 C9 C10 -175.4(5) . . . . ?
Cu1 N4 C14 C13 -0.8(7) . . . . ?
Cu1 N4 C14 C15 180.0(6) . . . . ?
Cu1 N4 C20 C19 -178.3(7) . . . . ?
N5 C13 C14 N4 2.3(9) . . . . ?
N5 C13 C14 C15 -178.5(6) . . . . ?
N5 C13 C12 C17 179.5(7) . . . . ?
N5 C13 C12 C11 -0.7(10) . . . . ?
N5 C9 C10 C11 -0.2(12) . . . . ?
C2 C4 N1 N2 92.0(9) . . . . ?
C2 C4 N1 C7 -84.8(10) . . . . ?
N4 C14 C15 C16 176.8(8) . . . . ?
N4 C14 C15 C18 -1.3(12) . . . . ?
N4 C20 C19 C18 -1.0(16) . . . . ?
C5 C4 N1 N2 -85.0(8) . . . . ?
C5 C4 N1 C7 98.3(9) . . . . ?
C4 C2 C3 C2 0.7(3) . . . 2_655 ?
C4 C2 C1 O2 166.5(6) . . . . ?
C4 C2 C1 O1' -7.3(14) . . . . ?
C4 C2 C1 O1 -49(4) . . . . ?
C4 C5 C4 C2 0.7(4) 2_655 . . . ?
C4 C5 C4 N1 177.6(6) 2_655 . . . ?
C4 C5 C6 O3 129.2(4) 2_655 . . . ?
C4 C5 C6 O3 129.2(4) . . . 2_655 ?
C4 C5 C6 O3 -50.8(4) 2_655 . . 2_655 ?
C4 C5 C6 O3 -50.8(4) . . . . ?
C4 N1 C7 N3 177.1(10) . . . . ?
C3 C2 C4 C5 -1.4(7) . . . . ?
C3 C2 C4 N1 -178.4(5) . . . . ?
C3 C2 C1 O2 -15.5(8) . . . . ?
C3 C2 C1 O1' 170.6(12) . . . . ?
C3 C2 C1 O1 129(4) . . . . ?
C6 C5 C4 C2 -179.3(4) . . . . ?
C6 C5 C4 N1 -2.4(6) . . . . ?
C1 C2 C4 C5 176.5(5) . . . . ?
C1 C2 C4 N1 -0.4(8) . . . . ?
C1 C2 C3 C2 -177.3(6) . . . 2_655 ?
C13 N5 C9 C10 1.7(10) . . . . ?
C13 C14 C15 C16 -2.3(12) . . . . ?
C13 C14 C15 C18 179.5(8) . . . . ?
C13 C12 C17 C16 0.4(14) . . . . ?
C13 C12 C11 C10 2.1(11) . . . . ?
C14 N4 C20 C19 -1.6(12) . . . . ?
C14 C13 C12 C17 -1.5(11) . . . . ?
C14 C13 C12 C11 178.2(7) . . . . ?
C14 C15 C16 C17 1.2(16) . . . . ?
C14 C15 C18 C19 -1.4(15) . . . . ?
C12 C13 C14 N4 -176.6(6) . . . . ?
C12 C13 C14 C15 2.6(10) . . . . ?
C12 C17 C16 C15 -0.3(18) . . . . ?
C12 C11 C10 C9 -1.7(12) . . . . ?
C9 N5 C13 C14 179.8(6) . . . . ?
C9 N5 C13 C12 -1.2(9) . . . . ?
C17 C12 C11 C10 -178.1(8) . . . . ?
C11 C12 C17 C16 -179.3(10) . . . . ?
C16 C15 C18 C19 -179.4(10) . . . . ?
C20 N4 C14 C13 -178.0(6) . . . . ?
C20 N4 C14 C15 2.8(10) . . . . ?
C20 C19 C18 C15 2.6(17) . . . . ?
C18 C15 C16 C17 179.2(11) . . . . ?
N2 N1 C7 N3 0.0 . . . . ?
N1 N2 C8 N3 0.0 . . . . ?
N1 C7 N3 C8 0.0 . . . . ?
C7 N3 C8 N2 0.0 . . . . ?
C8 N2 N1 C4 -177.4(9) . . . . ?
C8 N2 N1 C7 0.0 . . . . ?
